data_2233536
loop_
_publ_author_name
'Fun, Hoong-Kun'
'Chantrapromma, Suchada'
'Pakhathirathien, Charoen'
'Karalai, Chatchanok'
'Chantrapromma, Kan'

_publ_section_title
;
 <i>ent</i>-(15<i>S</i>)-Pimar-8(14)-ene-15,16-diol
;
_journal_coeditor_code IS5054
_journal_issue 2
_journal_name_full 'Acta Crystallographica Section E'
_journal_page_first o520
_journal_page_last o521
_journal_paper_doi 10.1107/S1600536812002565
_journal_volume 68
_journal_year 2012
_chemical_formula_iupac 'C20 H34 O2'
_chemical_formula_moiety 'C20 H34 O2'
_chemical_formula_sum 'C20 H34 O2'
_chemical_formula_weight 306.47
_chemical_melting_point_gt 377
_chemical_melting_point_lt 378
_chemical_name_common
;
<i>ent</i>-15<i>S</i>-prima-8(14)-ene-15,16-diol
Ceriotagalsin L
;
_chemical_name_systematic
;
(<i>S</i>)-1-[(2<i>S</i>,4a<i>R</i>,8a<i>R</i>)-2,4b,8,8-tetramethyl-
2,3,4,4a,4b,5,6,7,8,8a,9,10-dodecahydrophenanthren-2-yl]ethane-1,2-diol
;
_space_group_IT_number 4
_symmetry_cell_setting monoclinic
_symmetry_space_group_name_Hall 'P 2yb'
_symmetry_space_group_name_H-M 'P 1 21 1'
_atom_sites_solution_hydrogens geom
_atom_sites_solution_primary direct
_atom_sites_solution_secondary difmap
_audit_creation_method SHELXL-97
_cell_angle_alpha 90.00
_cell_angle_beta 96.7500(10)
_cell_angle_gamma 90.00
_cell_formula_units_Z 4
_cell_length_a 11.5129(2)
_cell_length_b 7.09340(10)
_cell_length_c 22.3946(4)
_cell_measurement_reflns_used 5205
_cell_measurement_temperature 273(2)
_cell_measurement_theta_max 29.00
_cell_measurement_theta_min 1.78
_cell_volume 1816.19(5)
_computing_cell_refinement 'SAINT (Bruker, 2005)'
_computing_data_collection 'APEX2 (Bruker, 2005)'
_computing_data_reduction 'SAINT (Bruker, 2005)'
_computing_molecular_graphics 'SHELXTL (Sheldrick, 2008)'
_computing_publication_material
;
SHELXTL (Sheldrick, 2008) and PLATON (Spek, 2009)
;
_computing_structure_refinement 'SHELXTL (Sheldrick, 2008)'
_computing_structure_solution 'SHELXTL (Sheldrick, 2008)'
_diffrn_ambient_temperature 273(2)
_diffrn_detector_area_resol_mean 8.33
_diffrn_measured_fraction_theta_full 1.000
_diffrn_measured_fraction_theta_max 1.000
_diffrn_measurement_device_type
;
Bruker SMART APEX2 CCD area-detector
;
_diffrn_measurement_method '\w scans'
_diffrn_radiation_monochromator graphite
_diffrn_radiation_source 'fine-focus sealed tube'
_diffrn_radiation_type MoK\a
_diffrn_radiation_wavelength 0.71073
_diffrn_reflns_av_R_equivalents 0.0307
_diffrn_reflns_av_sigmaI/netI 0.0233
_diffrn_reflns_limit_h_max 15
_diffrn_reflns_limit_h_min -15
_diffrn_reflns_limit_k_max 9
_diffrn_reflns_limit_k_min -9
_diffrn_reflns_limit_l_max 30
_diffrn_reflns_limit_l_min -30
_diffrn_reflns_number 28246
_diffrn_reflns_theta_full 29.00
_diffrn_reflns_theta_max 29.00
_diffrn_reflns_theta_min 1.78
_diffrn_standards_number 0
_exptl_absorpt_coefficient_mu 0.070
_exptl_absorpt_correction_T_max 0.9831
_exptl_absorpt_correction_T_min 0.9618
_exptl_absorpt_correction_type multi-scan
_exptl_absorpt_process_details '(SADABS; Bruker, 2005)'
_exptl_crystal_colour Colorless
_exptl_crystal_density_diffrn 1.121
_exptl_crystal_density_method 'not measured'
_exptl_crystal_description Needle
_exptl_crystal_F_000 680
_exptl_crystal_size_max 0.56
_exptl_crystal_size_mid 0.34
_exptl_crystal_size_min 0.25
_refine_diff_density_max 0.165
_refine_diff_density_min -0.157
_refine_ls_extinction_method none
_refine_ls_goodness_of_fit_ref 1.025
_refine_ls_hydrogen_treatment mixed
_refine_ls_matrix_type full
_refine_ls_number_parameters 421
_refine_ls_number_reflns 5205
_refine_ls_number_restraints 1
_refine_ls_restrained_S_all 1.025
_refine_ls_R_factor_all 0.0491
_refine_ls_R_factor_gt 0.0414
_refine_ls_shift/su_max 0.001
_refine_ls_shift/su_mean 0.001
_refine_ls_structure_factor_coef Fsqd
_refine_ls_weighting_details 'calc w=1/[\s^2^(Fo^2^)+(0.0565P)^2^+0.1315P] where P=(Fo^2^+2Fc^2^)/3'
_refine_ls_weighting_scheme calc
_refine_ls_wR_factor_gt 0.1008
_refine_ls_wR_factor_ref 0.1057
_reflns_number_gt 4504
_reflns_number_total 5205
_reflns_threshold_expression I>2\s(I)
_cod_data_source_file is5054.cif
_cod_data_source_block I
_cod_original_sg_symbol_H-M 'P 21'
_cod_database_code 2233536
_cod_database_fobs_code 2233536

loop_
_symmetry_equiv_pos_as_xyz
'x, y, z'
'-x, y+1/2, -z'

loop_
_atom_site_type_symbol
_atom_site_label
_atom_site_fract_x
_atom_site_fract_y
_atom_site_fract_z
_atom_site_U_iso_or_equiv
_atom_site_adp_type
_atom_site_calc_flag
_atom_site_refinement_flags
_atom_site_occupancy
_atom_site_symmetry_multiplicity
O O1A 0.81903(14) 0.4262(2) 0.07420(7) 0.0536(4) Uani d . 1 1
H H1OA 0.866(2) 0.351(4) 0.0679(11) 0.058(8) Uiso d . 1 1
O O2A 0.73660(18) 0.0232(3) 0.05561(9) 0.0749(5) Uani d . 1 1
H H1OB 0.799(3) 0.052(6) 0.0421(14) 0.098(11) Uiso d . 1 1
C C1A 0.72183(17) 0.3489(3) 0.35428(8) 0.0472(4) Uani d . 1 1
H H1AA 0.6477 0.4036 0.3617 0.057 Uiso calc R 1 1
H H1AB 0.7059 0.2259 0.3362 0.057 Uiso calc R 1 1
C C2A 0.7980(2) 0.3239(3) 0.41415(10) 0.0562(5) Uani d . 1 1
H H2AA 0.7571 0.2468 0.4407 0.067 Uiso calc R 1 1
H H2AB 0.8698 0.2595 0.4076 0.067 Uiso calc R 1 1
C C3A 0.82712(19) 0.5136(4) 0.44337(9) 0.0527(5) Uani d . 1 1
H H3AA 0.8753 0.4938 0.4814 0.063 Uiso calc R 1 1
H H3AB 0.7552 0.5737 0.4519 0.063 Uiso calc R 1 1
C C4A 0.89149(16) 0.6458(3) 0.40430(9) 0.0447(4) Uani d . 1 1
C C5A 0.81852(14) 0.6626(3) 0.34104(8) 0.0361(4) Uani d . 1 1
H H5AA 0.7460 0.7256 0.3488 0.043 Uiso calc R 1 1
C C6A 0.87199(17) 0.7930(3) 0.29730(9) 0.0455(4) Uani d . 1 1
H H6AA 0.8976 0.9089 0.3177 0.055 Uiso calc R 1 1
H H6AB 0.9398 0.7327 0.2837 0.055 Uiso calc R 1 1
C C7A 0.78277(18) 0.8383(3) 0.24320(9) 0.0465(4) Uani d . 1 1
H H7AA 0.7224 0.9188 0.2562 0.056 Uiso calc R 1 1
H H7AB 0.8214 0.9080 0.2139 0.056 Uiso calc R 1 1
C C8A 0.72631(15) 0.6656(3) 0.21346(8) 0.0390(4) Uani d . 1 1
C C9A 0.68153(13) 0.5262(3) 0.25669(8) 0.0364(4) Uani d . 1 1
H H9AA 0.6197 0.5917 0.2751 0.044 Uiso calc R 1 1
C C10A 0.77758(14) 0.4746(3) 0.30945(8) 0.0352(4) Uani d . 1 1
C C11A 0.71179(15) 0.6440(3) 0.15422(9) 0.0427(4) Uani d . 1 1
H H11A 0.7472 0.7324 0.1316 0.051 Uiso calc R 1 1
C C12A 0.64268(14) 0.4882(3) 0.12021(8) 0.0431(4) Uani d . 1 1
C C13A 0.56019(15) 0.4038(4) 0.16287(9) 0.0495(5) Uani d . 1 1
H H13A 0.4986 0.4938 0.1678 0.059 Uiso calc R 1 1
H H13B 0.5238 0.2910 0.1447 0.059 Uiso calc R 1 1
C C14A 0.62334(16) 0.3544(3) 0.22433(8) 0.0455(4) Uani d . 1 1
H H14A 0.6825 0.2600 0.2196 0.055 Uiso calc R 1 1
H H14B 0.5678 0.3003 0.2489 0.055 Uiso calc R 1 1
C C15A 0.72612(15) 0.3356(3) 0.10103(8) 0.0409(4) Uani d . 1 1
H H15A 0.7609 0.2706 0.1374 0.049 Uiso calc R 1 1
C C16A 0.6687(2) 0.1888(4) 0.05847(12) 0.0647(7) Uani d . 1 1
H H16A 0.5937 0.1551 0.0711 0.078 Uiso calc R 1 1
H H16B 0.6541 0.2430 0.0185 0.078 Uiso calc R 1 1
C C17A 0.5698(2) 0.5755(4) 0.06543(11) 0.0661(7) Uani d . 1 1
H H17A 0.5255 0.6797 0.0781 0.099 Uiso calc R 1 1
H H17B 0.5175 0.4823 0.0464 0.099 Uiso calc R 1 1
H H17C 0.6209 0.6192 0.0374 0.099 Uiso calc R 1 1
C C18A 0.8966(2) 0.8406(4) 0.43453(11) 0.0639(6) Uani d . 1 1
H H18A 0.9267 0.8278 0.4762 0.096 Uiso calc R 1 1
H H18B 0.8194 0.8936 0.4314 0.096 Uiso calc R 1 1
H H18C 0.9468 0.9220 0.4149 0.096 Uiso calc R 1 1
C C19A 1.01865(16) 0.5797(4) 0.40298(11) 0.0591(6) Uani d . 1 1
H H19A 1.0628 0.6036 0.4413 0.089 Uiso calc R 1 1
H H19B 1.0529 0.6472 0.3723 0.089 Uiso calc R 1 1
H H19C 1.0195 0.4470 0.3945 0.089 Uiso calc R 1 1
C C20A 0.87771(16) 0.3679(3) 0.28404(9) 0.0456(4) Uani d . 1 1
H H20A 0.8525 0.2422 0.2731 0.068 Uiso calc R 1 1
H H20B 0.9444 0.3623 0.3140 0.068 Uiso calc R 1 1
H H20C 0.8985 0.4326 0.2492 0.068 Uiso calc R 1 1
O O1B -0.02356(11) 0.1434(3) 0.04385(6) 0.0461(3) Uani d . 1 1
H H1OC -0.008(2) 0.172(4) 0.0131(10) 0.048(6) Uiso d . 1 1
O O2B -0.03925(16) -0.2575(3) 0.06519(7) 0.0609(5) Uani d . 1 1
H H1OD -0.082(2) -0.320(5) 0.0804(12) 0.068(9) Uiso d . 1 1
C C1B 0.27744(18) 0.3103(3) 0.34629(8) 0.0460(4) Uani d . 1 1
H H1BA 0.3426 0.3906 0.3392 0.055 Uiso calc R 1 1
H H1BB 0.2060 0.3815 0.3358 0.055 Uiso calc R 1 1
C C2B 0.2877(2) 0.2604(4) 0.41295(9) 0.0555(5) Uani d . 1 1
H H2BA 0.2885 0.3750 0.4366 0.067 Uiso calc R 1 1
H H2BB 0.2206 0.1860 0.4210 0.067 Uiso calc R 1 1
C C3B 0.39891(19) 0.1496(4) 0.43098(9) 0.0512(5) Uani d . 1 1
H H3BA 0.4028 0.1179 0.4733 0.061 Uiso calc R 1 1
H H3BB 0.4655 0.2294 0.4259 0.061 Uiso calc R 1 1
C C4B 0.40886(15) -0.0322(3) 0.39499(8) 0.0413(4) Uani d . 1 1
C C5B 0.38623(13) 0.0151(3) 0.32653(7) 0.0346(4) Uani d . 1 1
H H5BA 0.4526 0.0944 0.3190 0.041 Uiso calc R 1 1
C C6B 0.39381(17) -0.1555(3) 0.28551(8) 0.0463(4) Uani d . 1 1
H H6BA 0.3238 -0.2318 0.2854 0.056 Uiso calc R 1 1
H H6BB 0.4606 -0.2324 0.3005 0.056 Uiso calc R 1 1
C C7B 0.40626(16) -0.0902(4) 0.22146(8) 0.0497(5) Uani d . 1 1
H H7BA 0.4814 -0.0287 0.2209 0.060 Uiso calc R 1 1
H H7BB 0.4044 -0.1992 0.1952 0.060 Uiso calc R 1 1
C C8B 0.31058(14) 0.0438(3) 0.19795(8) 0.0387(4) Uani d . 1 1
C C9B 0.28974(14) 0.2057(3) 0.23949(7) 0.0352(4) Uani d . 1 1
H H9BA 0.3623 0.2793 0.2433 0.042 Uiso calc R 1 1
C C10B 0.27621(13) 0.1366(3) 0.30492(7) 0.0325(3) Uani d . 1 1
C C11B 0.25326(14) 0.0238(3) 0.14331(8) 0.0425(4) Uani d . 1 1
H H11B 0.2741 -0.0777 0.1205 0.051 Uiso calc R 1 1
C C12B 0.15718(15) 0.1514(3) 0.11489(7) 0.0399(4) Uani d . 1 1
C C13B 0.10155(15) 0.2509(3) 0.16542(8) 0.0441(4) Uani d . 1 1
H H13C 0.0479 0.3470 0.1481 0.053 Uiso calc R 1 1
H H13D 0.0570 0.1600 0.1857 0.053 Uiso calc R 1 1
C C14B 0.19380(16) 0.3423(3) 0.21132(8) 0.0447(4) Uani d . 1 1
H H14C 0.1548 0.3970 0.2433 0.054 Uiso calc R 1 1
H H14D 0.2309 0.4442 0.1918 0.054 Uiso calc R 1 1
C C15B 0.06752(14) 0.0294(3) 0.07492(7) 0.0395(4) Uani d . 1 1
H H15B 0.1092 -0.0318 0.0445 0.047 Uiso calc R 1 1
C C16B 0.00925(17) -0.1240(3) 0.10784(8) 0.0461(5) Uani d . 1 1
H H16C 0.0662 -0.1844 0.1371 0.055 Uiso calc R 1 1
H H16D -0.0517 -0.0702 0.1290 0.055 Uiso calc R 1 1
C C17B 0.20945(19) 0.2949(4) 0.07418(9) 0.0586(6) Uani d . 1 1
H H17D 0.2701 0.3653 0.0974 0.088 Uiso calc R 1 1
H H17E 0.1493 0.3795 0.0573 0.088 Uiso calc R 1 1
H H17F 0.2417 0.2297 0.0424 0.088 Uiso calc R 1 1
C C18B 0.53511(17) -0.1040(4) 0.40919(9) 0.0621(7) Uani d . 1 1
H H18D 0.5566 -0.1041 0.4519 0.093 Uiso calc R 1 1
H H18E 0.5870 -0.0228 0.3905 0.093 Uiso calc R 1 1
H H18F 0.5405 -0.2298 0.3940 0.093 Uiso calc R 1 1
C C19B 0.3277(2) -0.1827(4) 0.41623(10) 0.0555(5) Uani d . 1 1
H H19D 0.3560 -0.2201 0.4565 0.083 Uiso calc R 1 1
H H19E 0.3261 -0.2901 0.3901 0.083 Uiso calc R 1 1
H H19F 0.2502 -0.1321 0.4154 0.083 Uiso calc R 1 1
C C20B 0.15986(14) 0.0313(3) 0.30453(9) 0.0454(4) Uani d . 1 1
H H20D 0.0965 0.1142 0.2906 0.068 Uiso calc R 1 1
H H20E 0.1511 -0.0107 0.3445 0.068 Uiso calc R 1 1
H H20F 0.1591 -0.0756 0.2782 0.068 Uiso calc R 1 1

loop_
_atom_site_aniso_label
_atom_site_aniso_U_11
_atom_site_aniso_U_22
_atom_site_aniso_U_33
_atom_site_aniso_U_12
_atom_site_aniso_U_13
_atom_site_aniso_U_23
O1A 0.0549(8) 0.0457(9) 0.0638(9) -0.0041(8) 0.0218(7) -0.0016(8)
O2A 0.0815(11) 0.0496(10) 0.0990(13) -0.0137(10) 0.0331(11) -0.0231(11)
C1A 0.0553(10) 0.0372(10) 0.0509(10) -0.0109(10) 0.0145(8) 0.0010(9)
C2A 0.0703(13) 0.0434(12) 0.0564(11) -0.0039(11) 0.0137(10) 0.0121(11)
C3A 0.0581(11) 0.0529(13) 0.0469(10) 0.0006(11) 0.0058(8) 0.0020(11)
C4A 0.0439(9) 0.0376(10) 0.0517(10) 0.0007(9) 0.0021(8) -0.0016(10)
C5A 0.0340(7) 0.0274(8) 0.0473(9) 0.0018(7) 0.0066(6) -0.0033(8)
C6A 0.0479(9) 0.0310(10) 0.0577(11) -0.0080(8) 0.0067(8) -0.0015(9)
C7A 0.0602(11) 0.0268(9) 0.0532(10) -0.0034(9) 0.0099(8) 0.0031(9)
C8A 0.0390(8) 0.0295(9) 0.0491(9) 0.0024(8) 0.0073(7) 0.0006(8)
C9A 0.0303(7) 0.0331(9) 0.0471(9) -0.0006(7) 0.0102(6) -0.0030(8)
C10A 0.0343(7) 0.0273(8) 0.0455(9) 0.0001(7) 0.0113(6) -0.0024(8)
C11A 0.0437(9) 0.0339(9) 0.0507(9) 0.0014(8) 0.0069(7) 0.0024(9)
C12A 0.0379(8) 0.0448(12) 0.0456(9) 0.0032(9) 0.0001(7) -0.0011(9)
C13A 0.0351(8) 0.0549(13) 0.0581(11) -0.0048(9) 0.0045(8) -0.0099(11)
C14A 0.0430(9) 0.0434(11) 0.0521(10) -0.0132(9) 0.0140(8) -0.0035(10)
C15A 0.0402(8) 0.0411(10) 0.0412(8) -0.0031(8) 0.0041(7) -0.0015(9)
C16A 0.0555(12) 0.0631(16) 0.0754(14) -0.0099(12) 0.0068(10) -0.0270(14)
C17A 0.0615(12) 0.0682(17) 0.0641(13) 0.0125(13) -0.0117(10) 0.0059(13)
C18A 0.0765(14) 0.0499(13) 0.0617(13) -0.0019(13) -0.0064(11) -0.0132(12)
C19A 0.0420(9) 0.0623(15) 0.0706(13) 0.0028(10) -0.0044(9) 0.0069(13)
C20A 0.0431(9) 0.0330(10) 0.0620(11) 0.0074(8) 0.0122(8) -0.0042(9)
O1B 0.0411(6) 0.0602(9) 0.0366(6) 0.0013(7) 0.0030(5) 0.0069(7)
O2B 0.0763(10) 0.0602(11) 0.0493(8) -0.0274(9) 0.0203(7) -0.0137(8)
C1B 0.0599(11) 0.0365(10) 0.0416(9) 0.0044(9) 0.0061(8) -0.0042(9)
C2B 0.0817(14) 0.0440(12) 0.0420(10) 0.0066(12) 0.0118(9) -0.0094(10)
C3B 0.0639(11) 0.0495(12) 0.0391(9) -0.0073(11) 0.0011(8) 0.0005(10)
C4B 0.0418(8) 0.0426(10) 0.0393(8) 0.0012(8) 0.0039(7) 0.0053(8)
C5B 0.0291(6) 0.0368(9) 0.0379(8) 0.0017(7) 0.0043(6) 0.0018(8)
C6B 0.0465(9) 0.0423(11) 0.0495(10) 0.0166(9) 0.0032(7) -0.0044(10)
C7B 0.0431(9) 0.0617(14) 0.0445(9) 0.0198(10) 0.0056(7) -0.0100(10)
C8B 0.0343(7) 0.0434(10) 0.0391(8) 0.0039(8) 0.0080(6) -0.0028(8)
C9B 0.0323(7) 0.0359(9) 0.0370(8) -0.0008(7) 0.0023(6) -0.0029(7)
C10B 0.0295(7) 0.0306(8) 0.0377(8) 0.0011(7) 0.0052(6) -0.0026(8)
C11B 0.0408(8) 0.0483(11) 0.0392(8) 0.0044(9) 0.0080(7) -0.0071(9)
C12B 0.0410(8) 0.0448(10) 0.0335(8) -0.0022(9) 0.0024(6) 0.0000(9)
C13B 0.0420(9) 0.0459(11) 0.0427(9) 0.0100(9) -0.0029(7) -0.0031(9)
C14B 0.0501(9) 0.0367(10) 0.0449(9) 0.0058(9) -0.0050(7) -0.0031(9)
C15B 0.0417(8) 0.0467(11) 0.0299(7) -0.0012(9) 0.0038(6) 0.0006(8)
C16B 0.0541(10) 0.0497(12) 0.0341(8) -0.0093(10) 0.0033(7) 0.0000(9)
C17B 0.0593(11) 0.0640(16) 0.0513(11) -0.0183(12) 0.0012(9) 0.0080(12)
C18B 0.0501(10) 0.0829(19) 0.0513(11) 0.0128(12) -0.0024(9) 0.0138(13)
C19B 0.0698(13) 0.0454(12) 0.0528(11) -0.0068(11) 0.0136(10) 0.0087(10)
C20B 0.0308(7) 0.0492(11) 0.0570(10) -0.0023(9) 0.0082(7) 0.0020(10)

loop_
_atom_type_symbol
_atom_type_description
_atom_type_scat_dispersion_real
_atom_type_scat_dispersion_imag
_atom_type_scat_source
C C 0.0033 0.0000 'International Tables Vol C Tables 4.2.6.8 and 6.1.1.4'
H H 0.0000 0.0000 'International Tables Vol C Tables 4.2.6.8 and 6.1.1.4'
O O 0.0106 0.0000 'International Tables Vol C Tables 4.2.6.8 and 6.1.1.4'

loop_
_geom_angle_atom_site_label_1
_geom_angle_atom_site_label_2
_geom_angle_atom_site_label_3
_geom_angle
C15A O1A H1OA 109(2)
C16A O2A H1OB 108(3)
C2A C1A C10A 113.59(16)
C2A C1A H1AA 108.8
C10A C1A H1AA 108.8
C2A C1A H1AB 108.8
C10A C1A H1AB 108.8
H1AA C1A H1AB 107.7
C3A C2A C1A 110.60(19)
C3A C2A H2AA 109.5
C1A C2A H2AA 109.5
C3A C2A H2AB 109.5
C1A C2A H2AB 109.5
H2AA C2A H2AB 108.1
C2A C3A C4A 113.19(17)
C2A C3A H3AA 108.9
C4A C3A H3AA 108.9
C2A C3A H3AB 108.9
C4A C3A H3AB 108.9
H3AA C3A H3AB 107.8
C3A C4A C18A 107.15(17)
C3A C4A C19A 110.44(18)
C18A C4A C19A 107.15(19)
C3A C4A C5A 108.64(15)
C18A C4A C5A 108.61(17)
C19A C4A C5A 114.58(16)
C6A C5A C10A 110.52(14)
C6A C5A C4A 114.37(15)
C10A C5A C4A 116.62(16)
C6A C5A H5AA 104.6
C10A C5A H5AA 104.6
C4A C5A H5AA 104.6
C7A C6A C5A 110.60(15)
C7A C6A H6AA 109.5
C5A C6A H6AA 109.5
C7A C6A H6AB 109.5
C5A C6A H6AB 109.5
H6AA C6A H6AB 108.1
C8A C7A C6A 113.24(17)
C8A C7A H7AA 108.9
C6A C7A H7AA 108.9
C8A C7A H7AB 108.9
C6A C7A H7AB 108.9
H7AA C7A H7AB 107.7
C11A C8A C7A 122.23(18)
C11A C8A C9A 123.47(18)
C7A C8A C9A 114.20(15)
C8A C9A C14A 112.30(14)
C8A C9A C10A 111.82(13)
C14A C9A C10A 113.74(16)
C8A C9A H9AA 106.1
C14A C9A H9AA 106.1
C10A C9A H9AA 106.1
C1A C10A C20A 110.07(16)
C1A C10A C5A 109.12(14)
C20A C10A C5A 112.87(14)
C1A C10A C9A 108.45(13)
C20A C10A C9A 109.19(14)
C5A C10A C9A 107.01(14)
C8A C11A C12A 125.74(18)
C8A C11A H11A 117.1
C12A C11A H11A 117.1
C11A C12A C17A 108.28(19)
C11A C12A C15A 110.18(14)
C17A C12A C15A 111.15(17)
C11A C12A C13A 107.27(15)
C17A C12A C13A 109.46(16)
C15A C12A C13A 110.40(17)
C14A C13A C12A 112.70(14)
C14A C13A H13A 109.1
C12A C13A H13A 109.1
C14A C13A H13B 109.1
C12A C13A H13B 109.1
H13A C13A H13B 107.8
C13A C14A C9A 112.39(18)
C13A C14A H14A 109.1
C9A C14A H14A 109.1
C13A C14A H14B 109.1
C9A C14A H14B 109.1
H14A C14A H14B 107.9
O1A C15A C16A 109.64(16)
O1A C15A C12A 108.71(17)
C16A C15A C12A 114.79(16)
O1A C15A H15A 107.8
C16A C15A H15A 107.8
C12A C15A H15A 107.8
O2A C16A C15A 113.41(19)
O2A C16A H16A 108.9
C15A C16A H16A 108.9
O2A C16A H16B 108.9
C15A C16A H16B 108.9
H16A C16A H16B 107.7
C12A C17A H17A 109.5
C12A C17A H17B 109.5
H17A C17A H17B 109.5
C12A C17A H17C 109.5
H17A C17A H17C 109.5
H17B C17A H17C 109.5
C4A C18A H18A 109.5
C4A C18A H18B 109.5
H18A C18A H18B 109.5
C4A C18A H18C 109.5
H18A C18A H18C 109.5
H18B C18A H18C 109.5
C4A C19A H19A 109.5
C4A C19A H19B 109.5
H19A C19A H19B 109.5
C4A C19A H19C 109.5
H19A C19A H19C 109.5
H19B C19A H19C 109.5
C10A C20A H20A 109.5
C10A C20A H20B 109.5
H20A C20A H20B 109.5
C10A C20A H20C 109.5
H20A C20A H20C 109.5
H20B C20A H20C 109.5
C15B O1B H1OC 110.8(19)
C16B O2B H1OD 108(2)
C2B C1B C10B 113.41(17)
C2B C1B H1BA 108.9
C10B C1B H1BA 108.9
C2B C1B H1BB 108.9
C10B C1B H1BB 108.9
H1BA C1B H1BB 107.7
C3B C2B C1B 110.31(17)
C3B C2B H2BA 109.6
C1B C2B H2BA 109.6
C3B C2B H2BB 109.6
C1B C2B H2BB 109.6
H2BA C2B H2BB 108.1
C2B C3B C4B 114.15(17)
C2B C3B H3BA 108.7
C4B C3B H3BA 108.7
C2B C3B H3BB 108.7
C4B C3B H3BB 108.7
H3BA C3B H3BB 107.6
C19B C4B C3B 109.71(16)
C19B C4B C18B 107.55(19)
C3B C4B C18B 107.29(18)
C19B C4B C5B 114.69(16)
C3B C4B C5B 108.75(17)
C18B C4B C5B 108.59(14)
C6B C5B C4B 113.92(16)
C6B C5B C10B 110.64(13)
C4B C5B C10B 117.31(13)
C6B C5B H5BA 104.5
C4B C5B H5BA 104.5
C10B C5B H5BA 104.5
C5B C6B C7B 110.01(18)
C5B C6B H6BA 109.7
C7B C6B H6BA 109.7
C5B C6B H6BB 109.7
C7B C6B H6BB 109.7
H6BA C6B H6BB 108.2
C8B C7B C6B 111.98(14)
C8B C7B H7BA 109.2
C6B C7B H7BA 109.2
C8B C7B H7BB 109.2
C6B C7B H7BB 109.2
H7BA C7B H7BB 107.9
C11B C8B C7B 121.33(18)
C11B C8B C9B 123.32(17)
C7B C8B C9B 115.28(15)
C8B C9B C14B 112.43(14)
C8B C9B C10B 112.11(15)
C14B C9B C10B 115.59(13)
C8B C9B H9BA 105.2
C14B C9B H9BA 105.2
C10B C9B H9BA 105.2
C20B C10B C1B 109.83(14)
C20B C10B C5B 114.16(15)
C1B C10B C5B 107.78(14)
C20B C10B C9B 109.23(13)
C1B C10B C9B 108.46(15)
C5B C10B C9B 107.21(12)
C8B C11B C12B 125.76(18)
C8B C11B H11B 117.1
C12B C11B H11B 117.1
C11B C12B C17B 109.18(15)
C11B C12B C13B 108.25(14)
C17B C12B C13B 111.03(19)
C11B C12B C15B 108.32(17)
C17B C12B C15B 107.96(14)
C13B C12B C15B 112.04(14)
C14B C13B C12B 111.87(14)
C14B C13B H13C 109.2
C12B C13B H13C 109.2
C14B C13B H13D 109.2
C12B C13B H13D 109.2
H13C C13B H13D 107.9
C13B C14B C9B 114.45(17)
C13B C14B H14C 108.6
C9B C14B H14C 108.6
C13B C14B H14D 108.6
C9B C14B H14D 108.6
H14C C14B H14D 107.6
O1B C15B C16B 107.45(14)
O1B C15B C12B 111.38(17)
C16B C15B C12B 115.05(13)
O1B C15B H15B 107.6
C16B C15B H15B 107.6
C12B C15B H15B 107.6
O2B C16B C15B 108.37(14)
O2B C16B H16C 110.0
C15B C16B H16C 110.0
O2B C16B H16D 110.0
C15B C16B H16D 110.0
H16C C16B H16D 108.4
C12B C17B H17D 109.5
C12B C17B H17E 109.5
H17D C17B H17E 109.5
C12B C17B H17F 109.5
H17D C17B H17F 109.5
H17E C17B H17F 109.5
C4B C18B H18D 109.5
C4B C18B H18E 109.5
H18D C18B H18E 109.5
C4B C18B H18F 109.5
H18D C18B H18F 109.5
H18E C18B H18F 109.5
C4B C19B H19D 109.5
C4B C19B H19E 109.5
H19D C19B H19E 109.5
C4B C19B H19F 109.5
H19D C19B H19F 109.5
H19E C19B H19F 109.5
C10B C20B H20D 109.5
C10B C20B H20E 109.5
H20D C20B H20E 109.5
C10B C20B H20F 109.5
H20D C20B H20F 109.5
H20E C20B H20F 109.5

loop_
_geom_bond_atom_site_label_1
_geom_bond_atom_site_label_2
_geom_bond_distance
O1A C15A 1.439(2)
O1A H1OA 0.79(3)
O2A C16A 1.417(3)
O2A H1OB 0.84(3)
C1A C2A 1.524(3)
C1A C10A 1.538(2)
C1A H1AA 0.9700
C1A H1AB 0.9700
C2A C3A 1.516(3)
C2A H2AA 0.9700
C2A H2AB 0.9700
C3A C4A 1.532(3)
C3A H3AA 0.9700
C3A H3AB 0.9700
C4A C18A 1.537(3)
C4A C19A 1.541(3)
C4A C5A 1.564(3)
C5A C6A 1.528(3)
C5A C10A 1.556(2)
C5A H5AA 0.9800
C6A C7A 1.528(3)
C6A H6AA 0.9700
C6A H6AB 0.9700
C7A C8A 1.505(3)
C7A H7AA 0.9700
C7A H7AB 0.9700
C8A C11A 1.326(3)
C8A C9A 1.516(2)
C9A C14A 1.531(3)
C9A C10A 1.564(2)
C9A H9AA 0.9800
C10A C20A 1.543(2)
C11A C12A 1.514(3)
C11A H11A 0.9300
C12A C17A 1.533(3)
C12A C15A 1.542(3)
C12A C13A 1.545(3)
C13A C14A 1.520(3)
C13A H13A 0.9700
C13A H13B 0.9700
C14A H14A 0.9700
C14A H14B 0.9700
C15A C16A 1.511(3)
C15A H15A 0.9800
C16A H16A 0.9700
C16A H16B 0.9700
C17A H17A 0.9600
C17A H17B 0.9600
C17A H17C 0.9600
C18A H18A 0.9600
C18A H18B 0.9600
C18A H18C 0.9600
C19A H19A 0.9600
C19A H19B 0.9600
C19A H19C 0.9600
C20A H20A 0.9600
C20A H20B 0.9600
C20A H20C 0.9600
O1B C15B 1.437(2)
O1B H1OC 0.76(2)
O2B C16B 1.412(3)
O2B H1OD 0.77(3)
C1B C2B 1.525(3)
C1B C10B 1.541(3)
C1B H1BA 0.9700
C1B H1BB 0.9700
C2B C3B 1.516(3)
C2B H2BA 0.9700
C2B H2BB 0.9700
C3B C4B 1.533(3)
C3B H3BA 0.9700
C3B H3BB 0.9700
C4B C19B 1.530(3)
C4B C18B 1.538(3)
C4B C5B 1.561(2)
C5B C6B 1.528(3)
C5B C10B 1.561(2)
C5B H5BA 0.9800
C6B C7B 1.530(3)
C6B H6BA 0.9700
C6B H6BB 0.9700
C7B C8B 1.503(3)
C7B H7BA 0.9700
C7B H7BB 0.9700
C8B C11B 1.328(2)
C8B C9B 1.515(3)
C9B C14B 1.547(3)
C9B C10B 1.570(2)
C9B H9BA 0.9800
C10B C20B 1.533(2)
C11B C12B 1.510(3)
C11B H11B 0.9300
C12B C17B 1.536(3)
C12B C13B 1.536(2)
C12B C15B 1.549(3)
C13B C14B 1.532(3)
C13B H13C 0.9700
C13B H13D 0.9700
C14B H14C 0.9700
C14B H14D 0.9700
C15B C16B 1.514(3)
C15B H15B 0.9800
C16B H16C 0.9700
C16B H16D 0.9700
C17B H17D 0.9600
C17B H17E 0.9600
C17B H17F 0.9600
C18B H18D 0.9600
C18B H18E 0.9600
C18B H18F 0.9600
C19B H19D 0.9600
C19B H19E 0.9600
C19B H19F 0.9600
C20B H20D 0.9600
C20B H20E 0.9600
C20B H20F 0.9600

loop_
_geom_hbond_atom_site_label_D
_geom_hbond_atom_site_label_H
_geom_hbond_atom_site_label_A
_geom_hbond_site_symmetry_A
_geom_hbond_distance_DH
_geom_hbond_distance_HA
_geom_hbond_distance_DA
_geom_hbond_angle_DHA
_geom_hbond_publ_flag
O1A H1OA O1B 1_655 0.78(3) 2.06(3) 2.839(2) 174(3) y
O2A H1OB O1B 1_655 0.84(4) 2.14(4) 2.931(2) 158(3) y
O1B H1OC O2B 2_555 0.76(2) 1.96(2) 2.719(2) 178(3) y
O2B H1OD O1A 1_445 0.77(3) 2.13(3) 2.795(3) 145(3) y

loop_
_geom_torsion_atom_site_label_1
_geom_torsion_atom_site_label_2
_geom_torsion_atom_site_label_3
_geom_torsion_atom_site_label_4
_geom_torsion
C10A C1A C2A C3A 57.5(2)
C1A C2A C3A C4A -58.9(2)
C2A C3A C4A C18A 170.75(19)
C2A C3A C4A C19A -72.9(2)
C2A C3A C4A C5A 53.6(2)
C3A C4A C5A C6A 179.29(16)
C18A C4A C5A C6A 63.1(2)
C19A C4A C5A C6A -56.7(2)
C3A C4A C5A C10A -49.6(2)
C18A C4A C5A C10A -165.82(16)
C19A C4A C5A C10A 74.4(2)
C10A C5A C6A C7A 59.7(2)
C4A C5A C6A C7A -166.33(16)
C5A C6A C7A C8A -51.7(2)
C6A C7A C8A C11A -135.30(19)
C6A C7A C8A C9A 48.2(2)
C11A C8A C9A C14A 2.8(2)
C7A C8A C9A C14A 179.18(15)
C11A C8A C9A C10A 132.04(19)
C7A C8A C9A C10A -51.6(2)
C2A C1A C10A C20A 73.3(2)
C2A C1A C10A C5A -51.1(2)
C2A C1A C10A C9A -167.33(18)
C6A C5A C10A C1A -178.74(15)
C4A C5A C10A C1A 48.38(19)
C6A C5A C10A C20A 58.6(2)
C4A C5A C10A C20A -74.33(19)
C6A C5A C10A C9A -61.59(17)
C4A C5A C10A C9A 165.53(13)
C8A C9A C10A C1A 174.49(15)
C14A C9A C10A C1A -57.00(18)
C8A C9A C10A C20A -65.57(19)
C14A C9A C10A C20A 62.94(18)
C8A C9A C10A C5A 56.90(17)
C14A C9A C10A C5A -174.59(13)
C7A C8A C11A C12A -171.68(17)
C9A C8A C11A C12A 4.4(3)
C8A C11A C12A C17A 137.0(2)
C8A C11A C12A C15A -101.3(2)
C8A C11A C12A C13A 19.0(3)
C11A C12A C13A C14A -49.8(2)
C17A C12A C13A C14A -167.1(2)
C15A C12A C13A C14A 70.3(2)
C12A C13A C14A C9A 59.8(2)
C8A C9A C14A C13A -33.8(2)
C10A C9A C14A C13A -162.06(14)
C11A C12A C15A O1A -47.6(2)
C17A C12A C15A O1A 72.4(2)
C13A C12A C15A O1A -165.91(15)
C11A C12A C15A C16A -170.79(18)
C17A C12A C15A C16A -50.8(3)
C13A C12A C15A C16A 70.9(2)
O1A C15A C16A O2A 75.0(3)
C12A C15A C16A O2A -162.28(18)
C10B C1B C2B C3B 58.9(2)
C1B C2B C3B C4B -57.5(3)
C2B C3B C4B C19B -75.1(2)
C2B C3B C4B C18B 168.35(18)
C2B C3B C4B C5B 51.1(2)
C19B C4B C5B C6B -56.8(2)
C3B C4B C5B C6B 179.95(15)
C18B C4B C5B C6B 63.5(2)
C19B C4B C5B C10B 74.7(2)
C3B C4B C5B C10B -48.5(2)
C18B C4B C5B C10B -164.97(18)
C4B C5B C6B C7B -163.57(14)
C10B C5B C6B C7B 61.74(19)
C5B C6B C7B C8B -54.2(2)
C6B C7B C8B C11B -133.6(2)
C6B C7B C8B C9B 49.5(2)
C11B C8B C9B C14B 0.7(3)
C7B C8B C9B C14B 177.58(16)
C11B C8B C9B C10B 132.89(18)
C7B C8B C9B C10B -50.2(2)
C2B C1B C10B C20B 71.4(2)
C2B C1B C10B C5B -53.5(2)
C2B C1B C10B C9B -169.27(16)
C6B C5B C10B C20B 60.38(19)
C4B C5B C10B C20B -72.6(2)
C6B C5B C10B C1B -177.32(15)
C4B C5B C10B C1B 49.7(2)
C6B C5B C10B C9B -60.74(18)
C4B C5B C10B C9B 166.26(16)
C8B C9B C10B C20B -70.25(18)
C14B C9B C10B C20B 60.4(2)
C8B C9B C10B C1B 170.06(14)
C14B C9B C10B C1B -59.31(19)
C8B C9B C10B C5B 53.94(17)
C14B C9B C10B C5B -175.43(15)
C7B C8B C11B C12B -179.05(18)
C9B C8B C11B C12B -2.3(3)
C8B C11B C12B C17B 97.3(2)
C8B C11B C12B C13B -23.7(3)
C8B C11B C12B C15B -145.38(19)
C11B C12B C13B C14B 50.4(2)
C17B C12B C13B C14B -69.4(2)
C15B C12B C13B C14B 169.82(17)
C12B C13B C14B C9B -55.3(2)
C8B C9B C14B C13B 27.9(2)
C10B C9B C14B C13B -102.53(18)
C11B C12B C15B O1B -176.96(13)
C17B C12B C15B O1B -58.86(19)
C13B C12B C15B O1B 63.70(19)
C11B C12B C15B C16B 60.46(19)
C17B C12B C15B C16B 178.56(18)
C13B C12B C15B C16B -58.9(2)
O1B C15B C16B O2B 73.8(2)
C12B C15B C16B O2B -161.55(17)

loop_
_cod_related_entry_id
_cod_related_entry_database
_cod_related_entry_code
1 ChemSpider 9726066
